data_1100137
loop_
_publ_author_name
'Sawsan Salameh'
'Mohammad Abul-Haj'
'Miguel Quiros'
'Juan M. Salas'

_journal_name_full 'Inorganica Chimica Acta'
_journal_page_first 824
_journal_page_last 827
_journal_paper_doi 10.1016/j.ica.2004.09.025
_journal_volume 358
_journal_year 2005
_chemical_formula_sum 'C10 H12 Ag2 N10 O10'
_chemical_formula_weight 648.04
_chemical_name_systematic
;
Di(nitrate)bis(mu-7,8-dihydro-7-oxo-1,2,4-triazolo[4,3-a]pyrimidine-N1,N2)
disilver(I) dihydrate
;
_space_group_IT_number 14
_symmetry_cell_setting monoclinic
_symmetry_space_group_name_Hall '-P 2ybc'
_symmetry_space_group_name_H-M 'P 1 21/c 1'
_atom_sites_solution_hydrogens geom
_atom_sites_solution_primary heavy
_atom_sites_solution_secondary difmap
_cell_angle_alpha 90.00
_cell_angle_beta 94.7820(10)
_cell_angle_gamma 90.00
_cell_formula_units_Z 2
_cell_length_a 10.5297(6)
_cell_length_b 12.6897(8)
_cell_length_c 6.9432(4)
_cell_measurement_reflns_used 3774
_cell_measurement_temperature 298(2)
_cell_measurement_theta_max 28.01
_cell_measurement_theta_min 2.52
_cell_volume 924.51(9)
_diffrn_ambient_temperature 298(2)
_diffrn_detector_area_resol_mean 66.06
_diffrn_measured_fraction_theta_full 0.921
_diffrn_measured_fraction_theta_max 0.921
_diffrn_measurement_device_type 'Bruker SMART APEX CCD system'
_diffrn_measurement_method 'phi and omega scans'
_diffrn_radiation_monochromator graphite
_diffrn_radiation_source 'fine-focus sealed tube'
_diffrn_radiation_type MoK\a
_diffrn_radiation_wavelength 0.71073
_diffrn_reflns_av_R_equivalents 0.0155
_diffrn_reflns_av_sigmaI/netI 0.0183
_diffrn_reflns_limit_h_max 13
_diffrn_reflns_limit_h_min -13
_diffrn_reflns_limit_k_max 16
_diffrn_reflns_limit_k_min -16
_diffrn_reflns_limit_l_max 9
_diffrn_reflns_limit_l_min -5
_diffrn_reflns_number 5595
_diffrn_reflns_theta_full 28.14
_diffrn_reflns_theta_max 28.14
_diffrn_reflns_theta_min 1.94
_diffrn_standards_decay_% ?
_diffrn_standards_interval_count ?
_diffrn_standards_interval_time ?
_diffrn_standards_number ?
_exptl_absorpt_coefficient_mu 2.199
_exptl_absorpt_correction_T_max 0.6930
_exptl_absorpt_correction_T_min 0.4965
_exptl_absorpt_correction_type multi-scan
_exptl_absorpt_process_details ?
_exptl_crystal_colour colourless
_exptl_crystal_density_diffrn 2.328
_exptl_crystal_density_meas ?
_exptl_crystal_density_method 'not measured'
_exptl_crystal_description 'trapezoidal prism'
_exptl_crystal_F_000 632
_exptl_crystal_size_max 0.49
_exptl_crystal_size_mid 0.19
_exptl_crystal_size_min 0.18
_geom_special_details
;
 All esds (except the esd in the dihedral angle between two l.s. planes)
 are estimated using the full covariance matrix.  The cell esds are taken
 into account individually in the estimation of esds in distances, angles
 and torsion angles; correlations between esds in cell parameters are only
 used when they are defined by crystal symmetry.  An approximate (isotropic)
 treatment of cell esds is used for estimating esds involving l.s. planes.
;
_refine_diff_density_max 0.599
_refine_diff_density_min -0.405
_refine_diff_density_rms 0.073
_refine_ls_extinction_coef ?
_refine_ls_extinction_method none
_refine_ls_goodness_of_fit_ref 1.067
_refine_ls_hydrogen_treatment constr
_refine_ls_matrix_type full
_refine_ls_number_parameters 151
_refine_ls_number_reflns 2080
_refine_ls_number_restraints 2
_refine_ls_restrained_S_all 1.066
_refine_ls_R_factor_all 0.0256
_refine_ls_R_factor_gt 0.0232
_refine_ls_shift/su_max 0.001
_refine_ls_shift/su_mean 0.000
_refine_ls_structure_factor_coef Fsqd
_refine_ls_weighting_details 'calc w=1/[\s^2^(Fo^2^)+(0.0300P)^2^+0.5000P] where P=(Fo^2^+2Fc^2^)/3'
_refine_ls_weighting_scheme calc
_refine_ls_wR_factor_gt 0.0582
_refine_ls_wR_factor_ref 0.0592
_reflns_number_gt 1912
_reflns_number_total 2080
_reflns_threshold_expression >2sigma(I)
_cod_original_sg_symbol_H-M 'P 21/c'
_cod_database_code 1100137

loop_
_symmetry_equiv_pos_as_xyz
'x, y, z'
'-x, y+1/2, -z+1/2'
'-x, -y, -z'
'x, -y-1/2, z-1/2'

loop_
_atom_site_label
_atom_site_type_symbol
_atom_site_fract_x
_atom_site_fract_y
_atom_site_fract_z
_atom_site_U_iso_or_equiv
_atom_site_adp_type
_atom_site_occupancy
_atom_site_symmetry_multiplicity
_atom_site_calc_flag
_atom_site_refinement_flags
_atom_site_disorder_assembly
_atom_site_disorder_group
Ag Ag -0.034602(16) 0.366253(14) 0.47882(3) 0.04028(9) Uani 1 1 d . . .
N1 N 0.15620(17) 0.41571(14) 0.3890(3) 0.0311(4) Uani 1 1 d . . .
N2 N 0.18306(18) 0.52354(15) 0.4143(3) 0.0345(4) Uani 1 1 d . . .
C3 C 0.2960(2) 0.54148(17) 0.3607(3) 0.0323(5) Uani 1 1 d . . .
H3 H 0.3362 0.6068 0.3644 0.039 Uiso 1 1 calc R . .
N4 N 0.34725(17) 0.44956(13) 0.2983(3) 0.0278(4) Uani 1 1 d . . .
C5 C 0.4636(2) 0.42561(18) 0.2279(3) 0.0326(5) Uani 1 1 d . . .
H5 H 0.5234 0.4780 0.2104 0.039 Uiso 1 1 calc R . .
C6 C 0.4873(2) 0.32501(19) 0.1866(4) 0.0351(5) Uani 1 1 d . . .
H6 H 0.5644 0.3079 0.1381 0.042 Uiso 1 1 calc R . .
C7 C 0.3965(2) 0.24136(17) 0.2140(3) 0.0299(4) Uani 1 1 d . . .
O7 O 0.41724(18) 0.14841(12) 0.1839(3) 0.0391(4) Uani 1 1 d . . .
N8 N 0.28107(17) 0.27263(14) 0.2769(3) 0.0299(4) Uani 1 1 d . . .
H8 H 0.2228 0.2261 0.2885 0.036 Uiso 1 1 calc R . .
C8A C 0.2569(2) 0.37471(15) 0.3210(3) 0.0263(4) Uani 1 1 d . . .
N1N N -0.18750(19) 0.16666(16) 0.5373(3) 0.0340(4) Uani 1 1 d . . .
O1N O -0.07156(17) 0.18332(16) 0.5922(3) 0.0480(4) Uani 1 1 d . . .
O2N O -0.24949(19) 0.23627(14) 0.4477(3) 0.0484(4) Uani 1 1 d . . .
O3N O -0.2380(2) 0.08141(14) 0.5736(3) 0.0508(5) Uani 1 1 d . . .
O1W O 0.1119(2) 0.11319(15) 0.3519(3) 0.0483(5) Uani 1 1 d D . .
H11W H 0.059(3) 0.115(3) 0.438(4) 0.058 Uiso 1 1 d D . .
H12W H 0.142(3) 0.0506(13) 0.369(5) 0.058 Uiso 1 1 d D . .

loop_
_atom_site_aniso_label
_atom_site_aniso_U_11
_atom_site_aniso_U_22
_atom_site_aniso_U_33
_atom_site_aniso_U_23
_atom_site_aniso_U_13
_atom_site_aniso_U_12
Ag 0.03116(12) 0.03170(12) 0.05990(15) -0.00673(8) 0.01517(9) -0.00173(7)
N1 0.0279(9) 0.0223(9) 0.0441(11) -0.0045(8) 0.0088(8) -0.0015(7)
N2 0.0322(9) 0.0231(9) 0.0493(12) -0.0051(8) 0.0099(8) 0.0014(7)
C3 0.0317(11) 0.0210(10) 0.0448(13) -0.0012(9) 0.0064(9) 0.0011(8)
N4 0.0260(9) 0.0212(8) 0.0368(10) 0.0014(7) 0.0062(7) -0.0001(7)
C5 0.0262(11) 0.0298(11) 0.0432(13) 0.0015(9) 0.0107(9) -0.0021(8)
C6 0.0276(11) 0.0353(12) 0.0438(13) -0.0030(10) 0.0116(9) 0.0020(9)
C7 0.0308(11) 0.0269(10) 0.0321(11) -0.0018(8) 0.0037(9) 0.0050(8)
O7 0.0421(10) 0.0262(8) 0.0494(10) -0.0063(7) 0.0059(8) 0.0080(7)
N8 0.0287(9) 0.0209(8) 0.0408(10) -0.0032(7) 0.0070(7) -0.0016(7)
C8A 0.0263(10) 0.0221(10) 0.0310(11) 0.0003(8) 0.0047(8) -0.0006(7)
N1N 0.0350(10) 0.0288(9) 0.0395(11) -0.0023(8) 0.0112(8) 0.0003(8)
O1N 0.0328(9) 0.0547(12) 0.0571(12) -0.0004(9) 0.0074(8) -0.0028(8)
O2N 0.0527(11) 0.0334(9) 0.0587(12) 0.0067(8) 0.0027(9) 0.0060(8)
O3N 0.0523(11) 0.0296(9) 0.0721(13) 0.0072(9) 0.0143(10) -0.0054(8)
O1W 0.0492(11) 0.0317(9) 0.0674(13) 0.0017(9) 0.0251(10) -0.0025(8)

loop_
_atom_type_symbol
_atom_type_description
_atom_type_scat_dispersion_real
_atom_type_scat_dispersion_imag
_atom_type_scat_source
C C 0.0033 0.0016 'International Tables Vol C Tables 4.2.6.8 and 6.1.1.4'
H H 0.0000 0.0000 'International Tables Vol C Tables 4.2.6.8 and 6.1.1.4'
N N 0.0061 0.0033 'International Tables Vol C Tables 4.2.6.8 and 6.1.1.4'
O O 0.0106 0.0060 'International Tables Vol C Tables 4.2.6.8 and 6.1.1.4'
Ag Ag -0.8971 1.1015 'International Tables Vol C Tables 4.2.6.8 and 6.1.1.4'

loop_
_geom_angle_atom_site_label_1
_geom_angle_atom_site_label_2
_geom_angle_atom_site_label_3
_geom_angle
_geom_angle_site_symmetry_1
_geom_angle_site_symmetry_3
_geom_angle_publ_flag
N1 Ag N2 125.20(6) . 3_566 ?
N1 Ag O1N 121.04(6) . . ?
N2 Ag O1N 109.94(7) 3_566 . ?
C8A N1 N2 105.80(17) . . ?
C8A N1 Ag 139.76(15) . . ?
N2 N1 Ag 114.42(13) . . ?
C3 N2 N1 108.38(18) . . ?
C3 N2 Ag 131.29(15) . 3_566 ?
N1 N2 Ag 120.28(14) . 3_566 ?
N2 C3 N4 109.65(19) . . ?
N2 C3 H3 125.1 . . ?
N4 C3 H3 125.2 . . ?
C8A N4 C3 105.04(17) . . ?
C8A N4 C5 122.17(18) . . ?
C3 N4 C5 132.78(19) . . ?
C6 C5 N4 118.0(2) . . ?
C6 C5 H5 121.0 . . ?
N4 C5 H5 121.0 . . ?
C5 C6 C7 122.3(2) . . ?
C5 C6 H6 119.0 . . ?
C7 C6 H6 118.7 . . ?
O7 C7 N8 120.3(2) . . ?
O7 C7 C6 123.7(2) . . ?
N8 C7 C6 115.91(19) . . ?
C8A N8 C7 122.00(18) . . ?
C8A N8 H8 119.0 . . ?
C7 N8 H8 119.0 . . ?
N1 C8A N8 129.4(2) . . ?
N1 C8A N4 111.12(18) . . ?
N8 C8A N4 119.50(19) . . ?
O2N N1N O3N 120.6(2) . . ?
O2N N1N O1N 119.2(2) . . ?
O3N N1N O1N 120.2(2) . . ?
N1N O1N Ag 103.45(15) . . ?
H11W O1W H12W 101(3) . . ?

loop_
_geom_bond_atom_site_label_1
_geom_bond_atom_site_label_2
_geom_bond_distance
_geom_bond_site_symmetry_2
_geom_bond_publ_flag
Ag N1 2.2423(18) . ?
Ag N2 2.2680(19) 3_566 ?
Ag O1N 2.492(2) . ?
N1 C8A 1.304(3) . ?
N1 N2 1.405(3) . ?
N2 C3 1.295(3) . ?
N2 Ag 2.2679(19) 3_566 ?
C3 N4 1.371(3) . ?
C3 H3 0.9300 . ?
N4 C8A 1.363(3) . ?
N4 C5 1.390(3) . ?
C5 C6 1.336(3) . ?
C5 H5 0.9300 . ?
C6 C7 1.451(3) . ?
C6 H6 0.9300 . ?
C7 O7 1.221(3) . ?
C7 N8 1.384(3) . ?
N8 C8A 1.360(3) . ?
N8 H8 0.8600 . ?
N1N O2N 1.235(3) . ?
N1N O3N 1.240(3) . ?
N1N O1N 1.266(3) . ?
O1W H11W 0.856(10) . ?
O1W H12W 0.860(10) . ?
